data_2217669
loop_
_publ_author_name
'Avramovi\'c, Nata\<sa'
'Blacque, Olivier'
'Schmalle, Helmut W.'
'Berke, Heinz'

_publ_section_title
\m-1,2-Bis(diethylphosphino)ethane-\k^2^<i>P</i>:<i>P</i>'-bis{[1,2-bis(diethylphosphino)ethane-\k^2^<i>P</i>,<i>P</i>']trichloridonitrosyltungsten(II)}
_journal_coeditor_code SU2041
_journal_issue 2
_journal_name_full 'Acta Crystallographica Section E'
_journal_page_first m367
_journal_page_last m368
_journal_paper_doi 10.1107/S1600536808001141
_journal_volume 64
_journal_year 2008
_chemical_formula_iupac '[W2 Cl6 (N O)2 (C10 H22 P2)3]'
_chemical_formula_moiety 'C30 H72 Cl6 N2 O2 P6 W2'
_chemical_formula_sum 'C30 H72 Cl6 N2 O2 P6 W2'
_chemical_formula_weight 1259.10
_chemical_name_systematic
\m-1,2-Bis(diethylphosphino)ethane-\k^2^P:P'-bis{[1,2-bis(diethylphosphino)ethane-\k^2^P,P']trichloridonitrosyltungsten(II)}
_space_group_IT_number 61
_symmetry_cell_setting orthorhombic
_symmetry_space_group_name_Hall '-P 2ac 2ab'
_symmetry_space_group_name_H-M 'P b c a'
_atom_sites_solution_hydrogens geom
_atom_sites_solution_primary direct
_atom_sites_solution_secondary difmap
_audit_creation_method SHELXL-97
_cell_angle_alpha 90.00
_cell_angle_beta 90.00
_cell_angle_gamma 90.00
_cell_formula_units_Z 4
_cell_length_a 12.6406(14)
_cell_length_b 17.6485(14)
_cell_length_c 20.5243(17)
_cell_measurement_reflns_used 7997
_cell_measurement_temperature 183(2)
_cell_measurement_theta_max 30.4
_cell_measurement_theta_min 2.80
_cell_volume 4578.7(7)
_computing_cell_refinement 'IPDS Software (Stoe & Cie, 1999)'
_computing_data_collection 'IPDS Software (Stoe & Cie, 1999)'
_computing_data_reduction 'XRED (Stoe & Cie, 1999)'
_computing_molecular_graphics 'ORTEP-3 for Windows (Farrugia, 1997)'
_computing_publication_material
;
WinGX (Farrugia, 1999), SHELXL97 (Sheldrick, 2008) and PLATON
(Spek, 2003)
;
_computing_structure_refinement 'SHELXL97 (Sheldrick, 2008)'
_computing_structure_solution 'SHELXS97 (Sheldrick, 2008)'
_diffrn_ambient_temperature 183(2)
_diffrn_measured_fraction_theta_full 0.988
_diffrn_measured_fraction_theta_max 0.988
_diffrn_measurement_device_type 'Stoe IPDS'
_diffrn_measurement_method '\f oscillation scan'
_diffrn_radiation_monochromator graphite
_diffrn_radiation_source 'fine-focus sealed tube'
_diffrn_radiation_type MoK\a
_diffrn_radiation_wavelength 0.71073
_diffrn_reflns_av_R_equivalents 0.0785
_diffrn_reflns_av_sigmaI/netI 0.0372
_diffrn_reflns_limit_h_max 15
_diffrn_reflns_limit_h_min -15
_diffrn_reflns_limit_k_max 20
_diffrn_reflns_limit_k_min -20
_diffrn_reflns_limit_l_max 24
_diffrn_reflns_limit_l_min -24
_diffrn_reflns_number 52250
_diffrn_reflns_theta_full 25.00
_diffrn_reflns_theta_max 25.00
_diffrn_reflns_theta_min 2.81
_diffrn_standards_decay_% 0
_exptl_absorpt_coefficient_mu 5.610
_exptl_absorpt_correction_T_max 0.4990
_exptl_absorpt_correction_T_min 0.3289
_exptl_absorpt_correction_type numerical
_exptl_absorpt_process_details '(Coppens <i>et al.</i>,  1965)'
_exptl_crystal_colour yellow
_exptl_crystal_density_diffrn 1.827
_exptl_crystal_density_method 'not measured'
_exptl_crystal_description block
_exptl_crystal_F_000 2488
_exptl_crystal_size_max 0.26
_exptl_crystal_size_mid 0.20
_exptl_crystal_size_min 0.15
_refine_diff_density_max 1.044
_refine_diff_density_min -1.272
_refine_ls_extinction_method none
_refine_ls_goodness_of_fit_ref 0.845
_refine_ls_hydrogen_treatment constr
_refine_ls_matrix_type full
_refine_ls_number_parameters 224
_refine_ls_number_reflns 3982
_refine_ls_number_restraints 1
_refine_ls_restrained_S_all 0.845
_refine_ls_R_factor_all 0.0308
_refine_ls_R_factor_gt 0.0235
_refine_ls_shift/su_max 0.001
_refine_ls_shift/su_mean 0.000
_refine_ls_structure_factor_coef Fsqd
_refine_ls_weighting_details 'w=1/[\s\^2\^(Fo\^2\^)+(0.0357P)\^2\^] where P=(Fo\^2\^+2Fc\^2\^)/3'
_refine_ls_weighting_scheme calc
_refine_ls_wR_factor_gt 0.0556
_refine_ls_wR_factor_ref 0.0562
_reflns_number_gt 3026
_reflns_number_total 3982
_reflns_threshold_expression I>2\s(I)
_cod_data_source_file su2041.cif
_cod_data_source_block I
_cod_database_code 2217669
_cod_database_fobs_code 2217669

loop_
_symmetry_equiv_pos_as_xyz
'x, y, z'
'-x+1/2, -y, z+1/2'
'-x, y+1/2, -z+1/2'
'x+1/2, -y+1/2, -z'
'-x, -y, -z'
'x-1/2, y, -z-1/2'
'x, -y-1/2, z-1/2'
'-x-1/2, y-1/2, z'

loop_
_atom_site_type_symbol
_atom_site_label
_atom_site_fract_x
_atom_site_fract_y
_atom_site_fract_z
_atom_site_U_iso_or_equiv
_atom_site_adp_type
_atom_site_calc_flag
_atom_site_refinement_flags
_atom_site_occupancy
_atom_site_disorder_assembly
_atom_site_disorder_group
W W1 0.826046(13) 0.388044(11) 0.379416(7) 0.01301(6) Uani d . 1 A .
Cl Cl1 0.77419(9) 0.50925(7) 0.43099(5) 0.0229(3) Uani d . 1 . .
Cl Cl2 0.95733(9) 0.33344(8) 0.30362(5) 0.0232(3) Uani d . 1 . .
Cl Cl3 0.76818(10) 0.45607(8) 0.27925(5) 0.0261(3) Uani d . 1 . .
P P1 0.75410(11) 0.26356(8) 0.33323(6) 0.0221(3) Uani d . 1 . .
P P2 0.62919(11) 0.38137(9) 0.40971(8) 0.0319(3) Uani d . 1 . .
P P3 0.99811(9) 0.46776(7) 0.39288(5) 0.0141(3) Uani d . 1 . .
N N1 0.8622(3) 0.3381(2) 0.45154(17) 0.0180(9) Uani d . 1 . .
O O1 0.8860(3) 0.3047(2) 0.50083(16) 0.0282(9) Uani d . 1 A .
C C1 0.6454(7) 0.2268(5) 0.3833(5) 0.0341(16) Uani d PD 0.631(8) A 1
H H1A 0.6141 0.1827 0.3627 0.041 Uiso calc PR 0.631(8) A 1
H H1B 0.6716 0.2120 0.4259 0.041 Uiso calc PR 0.631(8) A 1
C C2 0.5642(6) 0.2887(5) 0.3901(5) 0.0341(16) Uani d PD 0.631(8) A 1
H H2A 0.5147 0.2756 0.4244 0.041 Uiso calc PR 0.631(8) A 1
H H2B 0.5248 0.2934 0.3497 0.041 Uiso calc PR 0.631(8) A 1
C C3 0.6069(13) 0.2531(10) 0.3577(7) 0.0341(16) Uani d PD 0.369(8) A 2
H H3A 0.5619 0.2840 0.3301 0.041 Uiso calc PR 0.369(8) A 2
H H3B 0.5842 0.2007 0.3547 0.041 Uiso calc PR 0.369(8) A 2
C C4 0.6042(13) 0.2805(9) 0.4274(7) 0.0341(16) Uani d PD 0.369(8) A 2
H H4A 0.6597 0.2580 0.4538 0.041 Uiso calc PR 0.369(8) A 2
H H4B 0.5360 0.2723 0.4478 0.041 Uiso calc PR 0.369(8) A 2
C C5 0.8399(6) 0.1786(4) 0.3396(3) 0.0505(18) Uani d . 1 A .
H H5A 0.7963 0.1345 0.3313 0.061 Uiso calc R 1 . .
H H5B 0.8917 0.1813 0.3048 0.061 Uiso calc R 1 . .
C C6 0.8966(6) 0.1655(4) 0.4000(4) 0.072(3) Uani d . 1 . .
H H6A 0.9530 0.2016 0.4040 0.107 Uiso calc R 1 A .
H H6B 0.9255 0.1152 0.3999 0.107 Uiso calc R 1 . .
H H6C 0.8489 0.1709 0.4361 0.107 Uiso calc R 1 . .
C C7 0.7194(6) 0.2647(3) 0.2484(3) 0.0408(15) Uani d . 1 A .
H H7A 0.6749 0.3085 0.2405 0.049 Uiso calc R 1 . .
H H7B 0.7837 0.2714 0.2232 0.049 Uiso calc R 1 . .
C C8 0.6617(5) 0.1942(4) 0.2226(3) 0.0484(18) Uani d . 1 . .
H H8A 0.7019 0.1497 0.2332 0.073 Uiso calc R 1 A .
H H8B 0.6542 0.1980 0.1762 0.073 Uiso calc R 1 . .
H H8C 0.5930 0.1909 0.2423 0.073 Uiso calc R 1 . .
C C9 0.5410(4) 0.4353(5) 0.3574(3) 0.051(2) Uani d . 1 A .
H H9A 0.5584 0.4886 0.3613 0.062 Uiso calc R 1 . .
H H9B 0.5535 0.4205 0.3126 0.062 Uiso calc R 1 . .
C C10 0.4233(5) 0.4248(7) 0.3728(3) 0.099(4) Uani d . 1 . .
H H10A 0.3817 0.4455 0.3380 0.148 Uiso calc R 1 A .
H H10B 0.4065 0.4504 0.4127 0.148 Uiso calc R 1 . .
H H10C 0.4080 0.3718 0.3773 0.148 Uiso calc R 1 . .
C C11 0.5917(5) 0.4121(4) 0.4913(3) 0.0462(19) Uani d . 1 A .
H H11A 0.5940 0.4670 0.4927 0.055 Uiso calc R 1 . .
H H11B 0.5192 0.3968 0.4992 0.055 Uiso calc R 1 . .
C C12 0.6603(6) 0.3814(6) 0.5455(3) 0.082(3) Uani d . 1 . .
H H12A 0.6658 0.3273 0.5415 0.123 Uiso calc R 1 A .
H H12B 0.6291 0.3938 0.5868 0.123 Uiso calc R 1 . .
H H12C 0.7295 0.4035 0.5428 0.123 Uiso calc R 1 . .
C C13 1.0135(4) 0.5223(3) 0.46896(19) 0.0157(10) Uani d . 1 . .
H H13A 1.0860 0.5398 0.4720 0.019 Uiso calc R 1 . .
H H13B 0.9682 0.5666 0.4668 0.019 Uiso calc R 1 . .
C C14 1.1275(4) 0.4204(3) 0.3871(2) 0.0207(10) Uani d . 1 A .
H H14A 1.1397 0.4068 0.3419 0.025 Uiso calc R 1 . .
H H14B 1.1818 0.4565 0.3994 0.025 Uiso calc R 1 . .
C C15 1.1407(4) 0.3499(3) 0.4285(3) 0.0306(13) Uani d . 1 . .
H H15A 1.1336 0.3630 0.4737 0.046 Uiso calc R 1 A .
H H15B 1.2094 0.3285 0.4211 0.046 Uiso calc R 1 . .
H H15C 1.0874 0.3135 0.4170 0.046 Uiso calc R 1 . .
C C16 1.0053(4) 0.5396(3) 0.3298(2) 0.0239(12) Uani d . 1 A .
H H16A 1.0112 0.5143 0.2880 0.029 Uiso calc R 1 . .
H H16B 0.9390 0.5674 0.3297 0.029 Uiso calc R 1 . .
C C17 1.0947(4) 0.5963(3) 0.3352(3) 0.0340(14) Uani d . 1 . .
H H17A 1.0875 0.6246 0.3749 0.051 Uiso calc R 1 A .
H H17B 1.0923 0.6305 0.2988 0.051 Uiso calc R 1 . .
H H17C 1.1612 0.5700 0.3352 0.051 Uiso calc R 1 . .

loop_
_atom_site_aniso_label
_atom_site_aniso_U_11
_atom_site_aniso_U_22
_atom_site_aniso_U_33
_atom_site_aniso_U_12
_atom_site_aniso_U_13
_atom_site_aniso_U_23
W1 0.01297(9) 0.01534(10) 0.01072(9) 0.00073(8) 0.00014(7) 0.00121(8)
Cl1 0.0221(6) 0.0214(7) 0.0251(6) 0.0079(5) -0.0026(5) -0.0062(5)
Cl2 0.0198(6) 0.0291(7) 0.0206(6) 0.0006(5) 0.0059(5) -0.0074(5)
Cl3 0.0311(7) 0.0298(8) 0.0174(5) 0.0003(6) -0.0063(5) 0.0073(5)
P1 0.0230(7) 0.0242(8) 0.0190(6) -0.0073(6) 0.0008(5) -0.0066(5)
P2 0.0183(6) 0.0265(8) 0.0510(9) -0.0004(7) 0.0133(6) -0.0013(7)
P3 0.0145(6) 0.0166(6) 0.0113(5) -0.0011(5) 0.0025(4) 0.0009(4)
N1 0.0156(19) 0.025(2) 0.0137(18) -0.0019(18) -0.0001(15) 0.0010(18)
O1 0.033(2) 0.028(2) 0.0232(18) 0.0046(17) -0.0024(16) 0.0112(16)
C1 0.022(4) 0.026(4) 0.055(5) -0.006(3) 0.011(3) 0.000(3)
C2 0.022(4) 0.026(4) 0.055(5) -0.006(3) 0.011(3) 0.000(3)
C3 0.022(4) 0.026(4) 0.055(5) -0.006(3) 0.011(3) 0.000(3)
C4 0.022(4) 0.026(4) 0.055(5) -0.006(3) 0.011(3) 0.000(3)
C5 0.073(5) 0.026(4) 0.052(4) -0.012(3) -0.027(4) 0.003(3)
C6 0.068(5) 0.020(4) 0.127(7) 0.004(4) -0.052(5) 0.004(4)
C7 0.065(4) 0.026(3) 0.032(3) -0.002(3) -0.029(3) -0.005(3)
C8 0.063(4) 0.035(4) 0.047(3) 0.010(3) -0.036(3) -0.019(3)
C9 0.023(3) 0.089(6) 0.042(3) 0.013(3) -0.013(3) -0.030(4)
C10 0.015(3) 0.233(13) 0.049(4) 0.007(5) -0.004(3) -0.047(6)
C11 0.026(3) 0.076(6) 0.037(3) 0.017(3) 0.017(3) 0.019(3)
C12 0.045(4) 0.143(9) 0.058(4) 0.040(5) 0.025(4) 0.062(5)
C13 0.019(2) 0.017(3) 0.011(2) -0.006(2) 0.0019(18) 0.0006(19)
C14 0.016(2) 0.022(3) 0.024(2) 0.002(2) 0.004(2) -0.002(2)
C15 0.028(3) 0.030(3) 0.034(3) 0.013(2) -0.001(2) 0.000(3)
C16 0.032(3) 0.024(3) 0.017(2) -0.004(2) 0.004(2) 0.006(2)
C17 0.034(3) 0.032(4) 0.036(3) -0.008(3) 0.003(2) 0.017(3)

loop_
_atom_type_symbol
_atom_type_description
_atom_type_scat_dispersion_real
_atom_type_scat_dispersion_imag
_atom_type_scat_source
C C 0.0033 0.0016 'International Tables Vol C Tables 4.2.6.8 and 6.1.1.4'
H H 0.0000 0.0000 'International Tables Vol C Tables 4.2.6.8 and 6.1.1.4'
Cl Cl 0.1484 0.1585 'International Tables Vol C Tables 4.2.6.8 and 6.1.1.4'
N N 0.0061 0.0033 'International Tables Vol C Tables 4.2.6.8 and 6.1.1.4'
O O 0.0106 0.0060 'International Tables Vol C Tables 4.2.6.8 and 6.1.1.4'
P P 0.1023 0.0942 'International Tables Vol C Tables 4.2.6.8 and 6.1.1.4'
W W -0.8490 6.8722 'International Tables Vol C Tables 4.2.6.8 and 6.1.1.4'

loop_
_geom_angle_atom_site_label_1
_geom_angle_atom_site_label_2
_geom_angle_atom_site_label_3
_geom_angle_site_symmetry_1
_geom_angle
_geom_angle_publ_flag
N1 W1 Cl1 . 98.06(14) yes
N1 W1 Cl2 . 99.08(13) yes
N1 W1 Cl3 . 177.72(13) yes
Cl1 W1 Cl2 . 141.66(4) yes
Cl2 W1 Cl3 . 82.27(4) yes
Cl1 W1 Cl3 . 81.87(4) yes
N1 W1 P1 . 88.51(14) no
Cl1 W1 P1 . 143.71(4) no
Cl1 W1 P2 . 71.30(5) yes
Cl1 W1 P3 . 73.09(4) yes
Cl2 W1 P1 . 70.77(4) yes
Cl2 W1 P3 . 73.54(4) yes
Cl3 W1 P1 . 90.21(4) yes
N1 W1 P2 . 91.41(13) no
Cl2 W1 P2 . 141.78(5) no
Cl3 W1 P2 . 86.41(5) no
P1 W1 P2 . 72.90(5) yes
N1 W1 P3 . 88.00(13) no
Cl3 W1 P3 . 94.16(4) no
P1 W1 P3 . 143.07(4) no
P2 W1 P3 . 143.92(4) no
C7 P1 C1 . 111.4(4) no
C7 P1 C5 . 102.7(3) no
C1 P1 C5 . 96.5(4) no
C7 P1 C3 . 91.0(5) no
C5 P1 C3 . 117.8(6) no
C7 P1 W1 . 115.9(2) no
C1 P1 W1 . 111.2(3) no
C5 P1 W1 . 117.3(2) no
C3 P1 W1 . 109.1(5) no
C9 P2 C11 . 103.1(3) no
C9 P2 C4 . 121.1(6) no
C11 P2 C4 . 93.5(5) no
C9 P2 C2 . 93.5(4) no
C11 P2 C2 . 110.1(4) no
C9 P2 W1 . 115.3(2) no
C11 P2 W1 . 117.4(2) no
C4 P2 W1 . 104.9(5) no
C2 P2 W1 . 114.4(3) no
C16 P3 C14 . 103.1(2) no
C16 P3 C13 . 103.6(2) no
C14 P3 C13 . 101.4(2) no
C16 P3 W1 . 110.08(17) no
C14 P3 W1 . 119.35(17) no
C13 P3 W1 . 117.34(15) no
O1 N1 W1 . 179.3(4) yes
C2 C1 P1 . 107.8(7) no
C2 C1 H1A . 110.1 no
P1 C1 H1A . 110.1 no
C2 C1 H1B . 110.1 no
P1 C1 H1B . 110.1 no
H1A C1 H1B . 108.5 no
C1 C2 P2 . 110.7(6) no
C1 C2 H2A . 109.5 no
P2 C2 H2A . 109.5 no
C1 C2 H2B . 109.5 no
P2 C2 H2B . 109.5 no
H2A C2 H2B . 108.1 no
C4 C3 P1 . 103.7(10) no
C4 C3 H3A . 111.0 no
P1 C3 H3A . 111.0 no
C4 C3 H3B . 111.0 no
P1 C3 H3B . 111.0 no
H3A C3 H3B . 109.0 no
C3 C4 P2 . 96.8(11) no
C3 C4 H4A . 112.4 no
P2 C4 H4A . 112.4 no
C3 C4 H4B . 112.4 no
P2 C4 H4B . 112.4 no
H4A C4 H4B . 110.0 no
C6 C5 P1 . 118.6(5) no
C6 C5 H5A . 107.7 no
P1 C5 H5A . 107.7 no
C6 C5 H5B . 107.7 no
P1 C5 H5B . 107.7 no
H5A C5 H5B . 107.1 no
C5 C6 H6A . 109.5 no
C5 C6 H6B . 109.5 no
H6A C6 H6B . 109.5 no
C5 C6 H6C . 109.5 no
H6A C6 H6C . 109.5 no
H6B C6 H6C . 109.5 no
C8 C7 P1 . 116.2(4) no
C8 C7 H7A . 108.2 no
P1 C7 H7A . 108.2 no
C8 C7 H7B . 108.2 no
P1 C7 H7B . 108.2 no
H7A C7 H7B . 107.4 no
C7 C8 H8A . 109.5 no
C7 C8 H8B . 109.5 no
H8A C8 H8B . 109.5 no
C7 C8 H8C . 109.5 no
H8A C8 H8C . 109.5 no
H8B C8 H8C . 109.5 no
C10 C9 P2 . 114.3(6) no
C10 C9 H9A . 108.7 no
P2 C9 H9A . 108.7 no
C10 C9 H9B . 108.7 no
P2 C9 H9B . 108.7 no
H9A C9 H9B . 107.6 no
C9 C10 H10A . 109.5 no
C9 C10 H10B . 109.5 no
H10A C10 H10B . 109.5 no
C9 C10 H10C . 109.5 no
H10A C10 H10C . 109.5 no
H10B C10 H10C . 109.5 no
C12 C11 P2 . 114.9(5) no
C12 C11 H11A . 108.5 no
P2 C11 H11A . 108.5 no
C12 C11 H11B . 108.5 no
P2 C11 H11B . 108.5 no
H11A C11 H11B . 107.5 no
C11 C12 H12A . 109.5 no
C11 C12 H12B . 109.5 no
H12A C12 H12B . 109.5 no
C11 C12 H12C . 109.5 no
H12A C12 H12C . 109.5 no
H12B C12 H12C . 109.5 no
C13 C13 P3 5_766 114.4(4) no
C13 C13 H13A 5_766 108.7 no
P3 C13 H13A . 108.7 no
C13 C13 H13B 5_766 108.7 no
P3 C13 H13B . 108.7 no
H13A C13 H13B . 107.6 no
C15 C14 P3 . 115.7(3) no
C15 C14 H14A . 108.3 no
P3 C14 H14A . 108.3 no
C15 C14 H14B . 108.3 no
P3 C14 H14B . 108.3 no
H14A C14 H14B . 107.4 no
C14 C15 H15A . 109.5 no
C14 C15 H15B . 109.5 no
H15A C15 H15B . 109.5 no
C14 C15 H15C . 109.5 no
H15A C15 H15C . 109.5 no
H15B C15 H15C . 109.5 no
C17 C16 P3 . 116.6(4) no
C17 C16 H16A . 108.2 no
P3 C16 H16A . 108.2 no
C17 C16 H16B . 108.2 no
P3 C16 H16B . 108.2 no
H16A C16 H16B . 107.3 no
C16 C17 H17A . 109.5 no
C16 C17 H17B . 109.5 no
H17A C17 H17B . 109.5 no
C16 C17 H17C . 109.5 no
H17A C17 H17C . 109.5 no
H17B C17 H17C . 109.5 no

loop_
_geom_bond_atom_site_label_1
_geom_bond_atom_site_label_2
_geom_bond_site_symmetry_2
_geom_bond_distance
_geom_bond_publ_flag
W1 P1 . 2.5598(13) yes
W1 P2 . 2.5675(14) yes
W1 P3 . 2.6051(12) yes
W1 Cl1 . 2.4750(12) yes
W1 Cl2 . 2.4703(11) yes
W1 Cl3 . 2.4905(11) yes
W1 N1 . 1.783(4) yes
P1 C7 . 1.796(5) no
P1 C1 . 1.834(8) no
P1 C5 . 1.855(7) no
P1 C3 . 1.936(15) no
P2 C9 . 1.817(7) no
P2 C11 . 1.822(6) no
P2 C4 . 1.844(16) no
P2 C2 . 1.874(9) no
P3 C16 . 1.815(5) no
P3 C14 . 1.840(5) no
P3 C13 . 1.844(4) no
N1 O1 . 1.208(5) yes
C1 C2 . 1.506(10) no
C1 H1A . 0.9700 no
C1 H1B . 0.9700 no
C2 H2A . 0.9700 no
C2 H2B . 0.9700 no
C3 C4 . 1.511(10) no
C3 H3A . 0.9700 no
C3 H3B . 0.9700 no
C4 H4A . 0.9700 no
C4 H4B . 0.9700 no
C5 C6 . 1.450(9) no
C5 H5A . 0.9700 no
C5 H5B . 0.9700 no
C6 H6A . 0.9600 no
C6 H6B . 0.9600 no
C6 H6C . 0.9600 no
C7 C8 . 1.536(8) no
C7 H7A . 0.9700 no
C7 H7B . 0.9700 no
C8 H8A . 0.9600 no
C8 H8B . 0.9600 no
C8 H8C . 0.9600 no
C9 C10 . 1.531(8) no
C9 H9A . 0.9700 no
C9 H9B . 0.9700 no
C10 H10A . 0.9600 no
C10 H10B . 0.9600 no
C10 H10C . 0.9600 no
C11 C12 . 1.512(8) no
C11 H11A . 0.9700 no
C11 H11B . 0.9700 no
C12 H12A . 0.9600 no
C12 H12B . 0.9600 no
C12 H12C . 0.9600 no
C13 C13 5_766 1.535(8) yes
C13 H13A . 0.9700 no
C13 H13B . 0.9700 no
C14 C15 . 1.516(7) no
C14 H14A . 0.9700 no
C14 H14B . 0.9700 no
C15 H15A . 0.9600 no
C15 H15B . 0.9600 no
C15 H15C . 0.9600 no
C16 C17 . 1.514(7) no
C16 H16A . 0.9700 no
C16 H16B . 0.9700 no
C17 H17A . 0.9600 no
C17 H17B . 0.9600 no
C17 H17C . 0.9600 no

loop_
_geom_hbond_atom_site_label_D
_geom_hbond_atom_site_label_H
_geom_hbond_atom_site_label_A
_geom_hbond_site_symmetry_A
_geom_hbond_distance_DH
_geom_hbond_distance_HA
_geom_hbond_distance_DA
_geom_hbond_angle_DHA
_geom_hbond_publ_flag
C5 H5B Cl2 . 0.97 2.81 3.196(7) 104.6 yes
C11 H11A Cl1 . 0.97 2.71 3.129(7) 106.6 yes
C13 H13B Cl1 . 0.97 2.75 3.132(5) 103.9 yes
C14 H14A Cl2 . 0.97 2.76 3.150(5) 104.8 yes
C13 H13A Cl1 5_766 0.97 2.80 3.425(5) 122.9 yes
C10 H10A Cl3 6_556 0.96 2.81 3.726(7) 160.6 yes
C2 H2A O1 4_456 0.97 2.65 3.579(10) 160.8 yes
C4 H4B O1 4_456 0.97 2.56 3.470(15) 156.3 yes

loop_
_geom_torsion_atom_site_label_1
_geom_torsion_atom_site_label_2
_geom_torsion_atom_site_label_3
_geom_torsion_atom_site_label_4
_geom_torsion_site_symmetry_4
_geom_torsion
_geom_torsion_publ_flag
N1 W1 P1 C7 . -169.6(3) no
Cl2 W1 P1 C7 . -69.4(3) no
Cl1 W1 P1 C7 . 88.8(3) no
Cl3 W1 P1 C7 . 12.3(3) no
P2 W1 P1 C7 . 98.5(3) no
P3 W1 P1 C7 . -84.9(3) no
N1 W1 P1 C1 . 61.9(4) no
Cl2 W1 P1 C1 . 162.1(4) no
Cl1 W1 P1 C1 . -39.7(4) no
Cl3 W1 P1 C1 . -116.2(4) no
P2 W1 P1 C1 . -30.0(4) no
P3 W1 P1 C1 . 146.6(4) no
N1 W1 P1 C5 . -47.8(3) no
Cl2 W1 P1 C5 . 52.4(3) no
Cl1 W1 P1 C5 . -149.4(3) no
Cl3 W1 P1 C5 . 134.1(3) no
P2 W1 P1 C5 . -139.7(3) no
P3 W1 P1 C5 . 36.9(3) no
N1 W1 P1 C3 . 89.5(5) no
Cl2 W1 P1 C3 . -170.3(5) no
Cl1 W1 P1 C3 . -12.1(5) no
Cl3 W1 P1 C3 . -88.6(5) no
P2 W1 P1 C3 . -2.4(5) no
P3 W1 P1 C3 . 174.2(5) no
N1 W1 P2 C9 . 172.8(3) no
Cl2 W1 P2 C9 . -80.6(3) no
Cl1 W1 P2 C9 . 74.7(3) no
Cl3 W1 P2 C9 . -7.9(3) no
P1 W1 P2 C9 . -99.2(3) no
P3 W1 P2 C9 . 84.2(3) no
N1 W1 P2 C11 . 50.8(3) no
Cl2 W1 P2 C11 . 157.5(3) no
Cl1 W1 P2 C11 . -47.2(3) no
Cl3 W1 P2 C11 . -129.8(3) no
P1 W1 P2 C11 . 138.8(3) no
P3 W1 P2 C11 . -37.7(3) no
N1 W1 P2 C4 . -51.3(5) no
Cl2 W1 P2 C4 . 55.3(5) no
Cl1 W1 P2 C4 . -149.4(5) no
Cl3 W1 P2 C4 . 128.0(5) no
P1 W1 P2 C4 . 36.7(5) no
P3 W1 P2 C4 . -139.9(5) no
N1 W1 P2 C2 . -80.5(4) no
Cl2 W1 P2 C2 . 26.2(4) no
Cl1 W1 P2 C2 . -178.5(4) no
Cl3 W1 P2 C2 . 98.9(4) no
P1 W1 P2 C2 . 7.5(4) no
P3 W1 P2 C2 . -169.0(4) no
N1 W1 P3 C16 . -177.1(2) no
Cl2 W1 P3 C16 . 82.81(18) no
Cl1 W1 P3 C16 . -78.06(18) no
Cl3 W1 P3 C16 . 2.13(18) no
P1 W1 P3 C16 . 98.03(19) no
P2 W1 P3 C16 . -87.5(2) no
N1 W1 P3 C14 . 64.0(2) no
Cl2 W1 P3 C14 . -36.06(18) no
Cl1 W1 P3 C14 . 163.07(18) no
Cl3 W1 P3 C14 . -116.74(18) no
P1 W1 P3 C14 . -20.84(19) no
P2 W1 P3 C14 . 153.66(18) no
N1 W1 P3 C13 . -59.1(2) no
Cl2 W1 P3 C13 . -159.16(18) no
Cl1 W1 P3 C13 . 39.97(17) no
Cl3 W1 P3 C13 . 120.16(18) no
P1 W1 P3 C13 . -143.94(18) no
P2 W1 P3 C13 . 30.6(2) no
C7 P1 C1 C2 . -77.2(8) no
C5 P1 C1 C2 . 176.4(7) no
C3 P1 C1 C2 . -36.6(10) no
W1 P1 C1 C2 . 53.7(8) no
P1 C1 C2 P2 . -45.4(9) no
C9 P2 C2 C1 . 140.7(8) no
C11 P2 C2 C1 . -113.9(7) no
C4 P2 C2 C1 . -55.6(10) no
W1 P2 C2 C1 . 20.8(9) no
C7 P1 C3 C4 . -158.7(11) no
C1 P1 C3 C4 . 58.6(11) no
C5 P1 C3 C4 . 96.3(12) no
W1 P1 C3 C4 . -40.8(13) no
P1 C3 C4 P2 . 69.6(11) no
C9 P2 C4 C3 . 58.9(12) no
C11 P2 C4 C3 . 166.5(10) no
C2 P2 C4 C3 . 39.8(8) no
W1 P2 C4 C3 . -73.8(11) no
C7 P1 C5 C6 . 170.9(6) no
C1 P1 C5 C6 . -75.4(7) no
C3 P1 C5 C6 . -91.1(8) no
W1 P1 C5 C6 . 42.5(7) no
C1 P1 C7 C8 . -43.2(6) no
C5 P1 C7 C8 . 59.1(6) no
C3 P1 C7 C8 . -59.7(7) no
W1 P1 C7 C8 . -171.6(4) no
C11 P2 C9 C10 . -55.8(6) no
C4 P2 C9 C10 . 46.6(8) no
C2 P2 C9 C10 . 55.7(6) no
W1 P2 C9 C10 . 174.8(5) no
C9 P2 C11 C12 . -174.5(6) no
C4 P2 C11 C12 . 62.4(8) no
C2 P2 C11 C12 . 86.8(7) no
W1 P2 C11 C12 . -46.4(7) no
C16 P3 C13 C13 5_766 167.4(5) no
C14 P3 C13 C13 5_766 -85.9(5) no
W1 P3 C13 C13 5_766 45.9(5) no
C16 P3 C14 C15 . -172.3(4) no
C13 P3 C14 C15 . 80.6(4) no
W1 P3 C14 C15 . -50.0(4) no
C14 P3 C16 C17 . -58.1(5) no
C13 P3 C16 C17 . 47.3(5) no
W1 P3 C16 C17 . 173.5(4) no
